data_4318234
loop_
_publ_author_name
'Viorel C\^ircu'
'Manuel A. Fernandes'
'Laurence Carlton'

_publ_contact_author 'Laurence Carlton'
_publ_contact_author_email carlton@aurum.chem.wits.ac.za
_publ_section_title
;
 Reaction of
 Bis(phosphine)(hydrotris(3,5-dimethylpyrazolyl)borato)rhodium(I) with
 Phenylacetylene, p-Nitrobenzaldehyde, and Triphenyltin Hydride:
 Structures of [Rh(Tp*)(PPh3)2], [Rh(Tp*)(H)(C2Ph){P(4-C6H4F)3}],
 [Rh(Tp*)(H)(COC6H4-4-NO2)(PPh3)], and [Rh(Tp*)(H)(SnPh3)(PPh3)]
;
_journal_name_full 'Inorganic Chemistry'
_journal_page_first 3859
_journal_page_last 3865
_journal_paper_doi 10.1021/ic0112037
_journal_volume 41
_journal_year 2002
_chemical_formula_moiety 'C H2 Cl2, C41 H40 B F3 N6 P Rh'
_chemical_formula_sum 'C42 H42 B Cl2 F3 N6 P Rh'
_chemical_formula_weight 903.41
_chemical_name_common
;
Tris(4-fluorophenyl)phosphinephenylacetylidohydrorhodium(III)hydro
tris(3,5-dimethylpyrazolyl)borate
;
_chemical_name_systematic
;

  ?

;
_space_group_IT_number 2
_symmetry_cell_setting triclinic
_symmetry_space_group_name_Hall '-P 1'
_symmetry_space_group_name_H-M 'P -1'
_atom_sites_solution_hydrogens geom
_atom_sites_solution_primary direct
_atom_sites_solution_secondary difmap
_audit_creation_method SHELXL-97
_cell_angle_alpha 78.641(6)
_cell_angle_beta 76.040(5)
_cell_angle_gamma 81.210(6)
_cell_formula_units_Z 2
_cell_length_a 10.130(3)
_cell_length_b 12.869(4)
_cell_length_c 17.038(5)
_cell_measurement_temperature 173(2)
_cell_volume 2100.3(11)
_computing_cell_refinement 'Bruker SMART'
_computing_data_collection 'Bruker SMART'
_computing_data_reduction 'Bruker SHELXTL'
_computing_molecular_graphics 'Bruker SHELXTL'
_computing_publication_material 'Bruker SHELXTL'
_computing_structure_refinement 'SHELXL-97 (Sheldrick, 1997)'
_computing_structure_solution 'SHELXS-97 (Sheldrick, 1990)'
_diffrn_ambient_temperature 173(2)
_diffrn_measured_fraction_theta_full 0.982
_diffrn_measured_fraction_theta_max 0.982
_diffrn_measurement_device_type 'CCD area detector'
_diffrn_measurement_method 'phi and omega scans'
_diffrn_radiation_monochromator graphite
_diffrn_radiation_source 'fine-focus sealed tube'
_diffrn_radiation_type MoK\a
_diffrn_radiation_wavelength 0.71073
_diffrn_reflns_av_R_equivalents 0.0276
_diffrn_reflns_av_sigmaI/netI 0.0514
_diffrn_reflns_limit_h_max 12
_diffrn_reflns_limit_h_min -12
_diffrn_reflns_limit_k_max 9
_diffrn_reflns_limit_k_min -15
_diffrn_reflns_limit_l_max 21
_diffrn_reflns_limit_l_min -19
_diffrn_reflns_number 11821
_diffrn_reflns_theta_full 26.00
_diffrn_reflns_theta_max 26.00
_diffrn_reflns_theta_min 1.25
_exptl_absorpt_coefficient_mu 0.623
_exptl_absorpt_correction_T_max 0.9290
_exptl_absorpt_correction_T_min 0.7711
_exptl_absorpt_correction_type empirical
_exptl_absorpt_process_details 'Sheldrick, G. M. (1996). SADABS. University of Gottingen, Germany.'
_exptl_crystal_colour Colourless
_exptl_crystal_density_diffrn 1.428
_exptl_crystal_density_method 'not measured'
_exptl_crystal_description Rectagular
_exptl_crystal_F_000 924
_exptl_crystal_preparation 'Recrystallised from a mixture of CH2Cl2/EtOH'
_exptl_crystal_size_max 0.44
_exptl_crystal_size_mid 0.14
_exptl_crystal_size_min 0.12
_refine_diff_density_max 1.772
_refine_diff_density_min -1.601
_refine_diff_density_rms 0.103
_refine_ls_extinction_method none
_refine_ls_goodness_of_fit_ref 1.028
_refine_ls_hydrogen_treatment mixed
_refine_ls_matrix_type full
_refine_ls_number_parameters 513
_refine_ls_number_reflns 8116
_refine_ls_number_restraints 1
_refine_ls_restrained_S_all 1.028
_refine_ls_R_factor_all 0.0714
_refine_ls_R_factor_gt 0.0493
_refine_ls_shift/su_max 0.034
_refine_ls_shift/su_mean 0.001
_refine_ls_structure_factor_coef Fsqd
_refine_ls_weighting_details 'calc w=1/[\s^2^(Fo^2^)+(0.0824P)^2^+1.3802P] where P=(Fo^2^+2Fc^2^)/3'
_refine_ls_weighting_scheme calc
_refine_ls_wR_factor_gt 0.1228
_refine_ls_wR_factor_ref 0.1363
_reflns_number_gt 6259
_reflns_number_total 8116
_reflns_threshold_expression >2sigma(I)
_cod_data_source_file ic0112037_2.cif
_cod_data_source_block compound2b
_cod_depositor_comments
;
The following automatic conversions were performed:

'_symmetry_cell_setting' value 'Triclinic' changed to 'triclinic'
according to the built-in table from CIF Core dictionary named
'cif_core.dic' version 2.4.1 from
2010-06-29.

'_exptl_absorpt_correction_type' value 'Empirical'
changed to 'empirical' according to the built-in table from CIF Core
dictionary named 'cif_core.dic' version 2.4.1 from 2010-06-29.

Automatic conversion script
Id: cif_fix_values 1646 2011-03-28 12:23:43Z adriana 
;
_cod_database_code 4318234

loop_
_symmetry_equiv_pos_as_xyz
'x, y, z'
'-x, -y, -z'

loop_
_atom_site_label
_atom_site_type_symbol
_atom_site_fract_x
_atom_site_fract_y
_atom_site_fract_z
_atom_site_U_iso_or_equiv
_atom_site_adp_type
_atom_site_occupancy
_atom_site_symmetry_multiplicity
_atom_site_calc_flag
_atom_site_refinement_flags
_atom_site_disorder_assembly
_atom_site_disorder_group
N12 N 0.7897(3) 0.1285(3) 0.36396(19) 0.0216(7) Uani 1 1 d . . .
Rh Rh 0.76981(3) 0.15003(2) 0.232854(17) 0.01935(11) Uani 1 1 d D . .
H2 H 0.7571 0.1638 0.1489 0.023 Uiso 1 1 d RD . .
P1 P 0.61871(10) 0.03051(8) 0.24610(6) 0.0192(2) Uani 1 1 d . . .
F44 F 0.0637(2) 0.2197(2) 0.39129(16) 0.0444(7) Uani 1 1 d . . .
F64 F 0.6116(3) -0.1432(2) -0.05023(16) 0.0449(7) Uani 1 1 d . . .
F54 F 0.6939(3) -0.3838(2) 0.46534(18) 0.0529(8) Uani 1 1 d . . .
N11 N 0.7629(3) 0.2196(3) 0.39771(19) 0.0228(7) Uani 1 1 d . . .
N32 N 0.6234(3) 0.2847(2) 0.24649(19) 0.0217(7) Uani 1 1 d . . .
N31 N 0.6289(3) 0.3459(3) 0.3034(2) 0.0231(7) Uani 1 1 d . . .
N22 N 0.9060(3) 0.2654(2) 0.21331(19) 0.0196(7) Uani 1 1 d . . .
N21 N 0.8857(3) 0.3305(3) 0.2705(2) 0.0236(7) Uani 1 1 d . . .
C71 C 0.9139(4) 0.0330(3) 0.2055(2) 0.0234(8) Uani 1 1 d . . .
C13 C 0.8229(4) 0.0486(3) 0.4220(2) 0.0235(8) Uani 1 1 d . . .
C33 C 0.5197(4) 0.3303(3) 0.2110(2) 0.0248(8) Uani 1 1 d . . .
C44 C 0.1878(4) 0.1740(4) 0.3570(3) 0.0309(10) Uani 1 1 d . . .
C72 C 0.9967(4) -0.0409(3) 0.1868(2) 0.0259(9) Uani 1 1 d . . .
C14 C 0.8130(4) 0.0900(4) 0.4942(3) 0.0294(9) Uani 1 1 d . . .
H14 H 0.8287 0.0509 0.5452 0.035 Uiso 1 1 calc R . .
C45 C 0.1992(4) 0.1181(4) 0.2943(3) 0.0329(10) Uani 1 1 d . . .
H45 H 0.1209 0.1103 0.2755 0.039 Uiso 1 1 calc R . .
C51 C 0.6358(4) -0.0965(3) 0.3155(2) 0.0225(8) Uani 1 1 d . . .
C36 C 0.4858(5) 0.2918(3) 0.1418(3) 0.0318(10) Uani 1 1 d . . .
H36A H 0.5059 0.3445 0.0917 0.048 Uiso 1 1 calc R . .
H36B H 0.3884 0.2819 0.1550 0.048 Uiso 1 1 calc R . .
H36C H 0.5408 0.2237 0.1333 0.048 Uiso 1 1 calc R . .
C61 C 0.6160(4) -0.0203(3) 0.1534(2) 0.0240(8) Uani 1 1 d . . .
C43 C 0.2976(4) 0.1853(3) 0.3879(2) 0.0275(9) Uani 1 1 d . . .
H43 H 0.2858 0.2237 0.4318 0.033 Uiso 1 1 calc R . .
C41 C 0.4430(4) 0.0831(3) 0.2881(2) 0.0219(8) Uani 1 1 d . . .
C15 C 0.7768(4) 0.1962(4) 0.4766(2) 0.0274(9) Uani 1 1 d . . .
C52 C 0.5535(4) -0.1168(3) 0.3934(2) 0.0276(9) Uani 1 1 d . . .
H52 H 0.4840 -0.0634 0.4125 0.033 Uiso 1 1 calc R . .
C73 C 1.0846(4) -0.1370(3) 0.1700(2) 0.0265(9) Uani 1 1 d . . .
C16 C 0.8722(4) -0.0624(3) 0.4088(3) 0.0291(9) Uani 1 1 d . . .
H16A H 0.7978 -0.1074 0.4322 0.044 Uiso 1 1 calc R . .
H16B H 0.9490 -0.0893 0.4357 0.044 Uiso 1 1 calc R . .
H16C H 0.9025 -0.0639 0.3499 0.044 Uiso 1 1 calc R . .
C34 C 0.4560(4) 0.4186(3) 0.2466(3) 0.0298(9) Uani 1 1 d . . .
H34 H 0.3784 0.4642 0.2337 0.036 Uiso 1 1 calc R . .
C37 C 0.5059(5) 0.5091(4) 0.3581(3) 0.0406(11) Uani 1 1 d . . .
H37A H 0.5198 0.4743 0.4126 0.061 Uiso 1 1 calc R . .
H37B H 0.4126 0.5452 0.3630 0.061 Uiso 1 1 calc R . .
H37C H 0.5716 0.5614 0.3344 0.061 Uiso 1 1 calc R . .
C64 C 0.6144(5) -0.1036(4) 0.0171(3) 0.0324(10) Uani 1 1 d . . .
C65 C 0.5333(5) -0.1429(4) 0.0908(3) 0.0343(10) Uani 1 1 d . . .
H65 H 0.4774 -0.1975 0.0947 0.041 Uiso 1 1 calc R . .
C56 C 0.7372(4) -0.1764(3) 0.2885(3) 0.0291(9) Uani 1 1 d . . .
H56 H 0.7933 -0.1642 0.2349 0.035 Uiso 1 1 calc R . .
C46 C 0.3285(4) 0.0734(3) 0.2594(2) 0.0279(9) Uani 1 1 d . . .
H46 H 0.3390 0.0357 0.2152 0.033 Uiso 1 1 calc R . .
C42 C 0.4261(4) 0.1390(3) 0.3530(2) 0.0247(8) Uani 1 1 d . . .
H42 H 0.5033 0.1455 0.3735 0.030 Uiso 1 1 calc R . .
C62 C 0.6977(4) 0.0163(3) 0.0782(2) 0.0276(9) Uani 1 1 d . . .
H62 H 0.7542 0.0706 0.0738 0.033 Uiso 1 1 calc R . .
C63 C 0.6975(4) -0.0259(4) 0.0085(3) 0.0312(10) Uani 1 1 d . . .
H63 H 0.7534 -0.0013 -0.0432 0.037 Uiso 1 1 calc R . .
C78 C 1.1674(5) -0.1899(4) 0.2225(3) 0.0403(11) Uani 1 1 d . . .
H78 H 1.1683 -0.1621 0.2700 0.048 Uiso 1 1 calc R . .
C17 C 0.7626(5) 0.2795(4) 0.5292(3) 0.0412(12) Uani 1 1 d . . .
H17A H 0.8431 0.3189 0.5113 0.062 Uiso 1 1 calc R . .
H17B H 0.7552 0.2452 0.5865 0.062 Uiso 1 1 calc R . .
H17C H 0.6802 0.3289 0.5240 0.062 Uiso 1 1 calc R . .
C74 C 1.0864(5) -0.1802(4) 0.1009(3) 0.0435(12) Uani 1 1 d . . .
H74 H 1.0298 -0.1459 0.0642 0.052 Uiso 1 1 calc R . .
C66 C 0.5353(4) -0.1007(3) 0.1592(3) 0.0310(10) Uani 1 1 d . . .
H66 H 0.4805 -0.1271 0.2109 0.037 Uiso 1 1 calc R . .
C35 C 0.5269(4) 0.4271(3) 0.3039(3) 0.0289(9) Uani 1 1 d . . .
C75 C 1.1702(6) -0.2732(4) 0.0854(4) 0.0533(14) Uani 1 1 d . . .
H75 H 1.1709 -0.3014 0.0378 0.064 Uiso 1 1 calc R . .
C53 C 0.5715(5) -0.2143(4) 0.4438(3) 0.0329(10) Uani 1 1 d . . .
H53 H 0.5140 -0.2287 0.4968 0.039 Uiso 1 1 calc R . .
C54 C 0.6730(5) -0.2888(3) 0.4158(3) 0.0348(10) Uani 1 1 d . . .
C76 C 1.2515(6) -0.3247(4) 0.1374(3) 0.0496(14) Uani 1 1 d . . .
H76 H 1.3090 -0.3881 0.1263 0.059 Uiso 1 1 calc R . .
C55 C 0.7563(5) -0.2731(3) 0.3393(3) 0.0360(10) Uani 1 1 d . . .
H55 H 0.8257 -0.3272 0.3214 0.043 Uiso 1 1 calc R . .
C26 C 1.0649(5) 0.2377(4) 0.0820(3) 0.0392(11) Uani 1 1 d . . .
H26A H 1.0996 0.1632 0.0985 0.059 Uiso 1 1 calc R . .
H26B H 1.1382 0.2749 0.0436 0.059 Uiso 1 1 calc R . .
H26C H 0.9885 0.2403 0.0554 0.059 Uiso 1 1 calc R . .
C23 C 1.0166(4) 0.2904(3) 0.1559(3) 0.0285(9) Uani 1 1 d . . .
C24 C 1.0704(4) 0.3717(3) 0.1771(3) 0.0353(10) Uani 1 1 d . . .
H24 H 1.1495 0.4047 0.1474 0.042 Uiso 1 1 calc R . .
C25 C 0.9870(4) 0.3947(3) 0.2493(3) 0.0293(9) Uani 1 1 d . . .
C27 C 1.0028(5) 0.4723(4) 0.3009(3) 0.0450(12) Uani 1 1 d . . .
H27A H 0.9126 0.4971 0.3319 0.067 Uiso 1 1 calc R . .
H27B H 1.0454 0.5333 0.2654 0.067 Uiso 1 1 calc R . .
H27C H 1.0607 0.4370 0.3391 0.067 Uiso 1 1 calc R . .
C77 C 1.2487(5) -0.2827(4) 0.2064(3) 0.0491(13) Uani 1 1 d . . .
H77 H 1.3039 -0.3185 0.2436 0.059 Uiso 1 1 calc R . .
B B 0.7558(5) 0.3277(4) 0.3417(3) 0.0238(9) Uani 1 1 d . . .
H1 H 0.7517(5) 0.394(2) 0.3785(14) 0.029 Uiso 1 1 calc R . .
Cl1 Cl 0.6746(2) 0.53627(17) 0.03297(11) 0.0890(6) Uani 1 1 d . . .
Cl2 Cl 0.7644(3) 0.62175(15) 0.15248(13) 0.0992(7) Uani 1 1 d . . .
C1 C 0.7720(7) 0.5110(4) 0.1082(4) 0.0604(16) Uani 1 1 d . . .
H1A H 0.7377 0.4515 0.1511 0.073 Uiso 1 1 calc R . .
H1B H 0.8684 0.4889 0.0831 0.073 Uiso 1 1 calc R . .

loop_
_atom_site_aniso_label
_atom_site_aniso_U_11
_atom_site_aniso_U_22
_atom_site_aniso_U_33
_atom_site_aniso_U_23
_atom_site_aniso_U_13
_atom_site_aniso_U_12
N12 0.0194(16) 0.0279(18) 0.0197(16) -0.0068(13) -0.0068(13) -0.0020(13)
Rh 0.01838(17) 0.02388(18) 0.01714(16) -0.00789(11) -0.00441(11) 0.00013(11)
P1 0.0193(5) 0.0251(5) 0.0151(5) -0.0080(4) -0.0042(4) -0.0020(4)
F44 0.0213(13) 0.0637(19) 0.0403(15) -0.0071(13) 0.0001(11) 0.0070(12)
F64 0.0488(17) 0.0649(19) 0.0325(14) -0.0316(13) -0.0156(13) -0.0001(14)
F54 0.075(2) 0.0288(15) 0.0497(18) 0.0086(12) -0.0170(16) -0.0049(14)
N11 0.0201(17) 0.0295(19) 0.0228(17) -0.0132(14) -0.0061(14) -0.0008(14)
N32 0.0229(17) 0.0220(17) 0.0219(16) -0.0084(13) -0.0064(14) 0.0009(13)
N31 0.0232(17) 0.0245(18) 0.0243(17) -0.0101(14) -0.0063(14) -0.0015(14)
N22 0.0191(16) 0.0179(16) 0.0214(16) -0.0054(12) -0.0033(13) 0.0004(12)
N21 0.0245(17) 0.0239(18) 0.0244(17) -0.0074(14) -0.0069(14) -0.0023(14)
C71 0.025(2) 0.028(2) 0.0190(19) -0.0054(16) -0.0070(16) -0.0059(17)
C13 0.0178(19) 0.033(2) 0.0214(19) -0.0017(16) -0.0073(16) -0.0063(16)
C33 0.024(2) 0.025(2) 0.027(2) -0.0056(16) -0.0096(17) 0.0011(16)
C44 0.017(2) 0.041(3) 0.026(2) 0.0050(18) -0.0021(17) 0.0040(17)
C72 0.025(2) 0.028(2) 0.024(2) -0.0081(17) -0.0029(17) 0.0002(17)
C14 0.027(2) 0.042(3) 0.022(2) -0.0051(18) -0.0091(17) -0.0050(19)
C45 0.023(2) 0.047(3) 0.031(2) 0.0008(19) -0.0136(18) -0.0067(19)
C51 0.0186(19) 0.030(2) 0.024(2) -0.0109(16) -0.0079(16) -0.0043(16)
C36 0.038(2) 0.033(2) 0.029(2) -0.0050(18) -0.020(2) 0.0002(19)
C61 0.026(2) 0.028(2) 0.0205(19) -0.0097(16) -0.0074(16) -0.0012(17)
C43 0.028(2) 0.032(2) 0.022(2) -0.0083(17) -0.0031(17) 0.0009(17)
C41 0.0201(19) 0.025(2) 0.0197(19) -0.0029(15) -0.0044(15) -0.0023(15)
C15 0.020(2) 0.045(3) 0.0197(19) -0.0105(18) -0.0046(16) -0.0026(18)
C52 0.021(2) 0.040(3) 0.025(2) -0.0102(18) -0.0057(17) -0.0053(17)
C73 0.027(2) 0.022(2) 0.026(2) -0.0031(16) 0.0002(17) -0.0005(16)
C16 0.027(2) 0.034(2) 0.028(2) -0.0017(17) -0.0121(18) -0.0039(18)
C34 0.028(2) 0.026(2) 0.036(2) -0.0053(18) -0.0133(19) 0.0061(17)
C37 0.043(3) 0.036(3) 0.043(3) -0.019(2) -0.011(2) 0.013(2)
C64 0.038(2) 0.043(3) 0.024(2) -0.0212(19) -0.0146(19) 0.006(2)
C65 0.040(3) 0.036(3) 0.035(2) -0.0162(19) -0.013(2) -0.007(2)
C56 0.029(2) 0.029(2) 0.030(2) -0.0109(17) -0.0030(18) -0.0033(18)
C46 0.025(2) 0.037(2) 0.021(2) -0.0021(17) -0.0059(17) -0.0055(18)
C42 0.0191(19) 0.035(2) 0.0200(19) -0.0061(16) -0.0041(16) -0.0008(16)
C62 0.026(2) 0.033(2) 0.027(2) -0.0139(18) -0.0070(17) -0.0007(17)
C63 0.034(2) 0.043(3) 0.019(2) -0.0119(18) -0.0051(18) -0.002(2)
C78 0.039(3) 0.041(3) 0.037(3) -0.008(2) -0.007(2) 0.008(2)
C17 0.047(3) 0.054(3) 0.030(2) -0.020(2) -0.013(2) -0.001(2)
C74 0.050(3) 0.037(3) 0.044(3) -0.019(2) -0.013(2) 0.015(2)
C66 0.035(2) 0.036(2) 0.026(2) -0.0100(18) -0.0073(19) -0.0103(19)
C35 0.029(2) 0.026(2) 0.032(2) -0.0094(17) -0.0087(18) 0.0040(17)
C75 0.067(4) 0.039(3) 0.054(3) -0.024(3) -0.011(3) 0.010(3)
C53 0.032(2) 0.044(3) 0.022(2) -0.0038(19) -0.0045(18) -0.010(2)
C54 0.049(3) 0.026(2) 0.031(2) -0.0015(18) -0.015(2) -0.008(2)
C76 0.052(3) 0.025(3) 0.062(3) -0.009(2) 0.000(3) 0.010(2)
C55 0.044(3) 0.024(2) 0.040(3) -0.0092(19) -0.010(2) 0.0009(19)
C26 0.039(3) 0.040(3) 0.031(2) -0.009(2) 0.011(2) -0.007(2)
C23 0.026(2) 0.027(2) 0.031(2) -0.0045(17) -0.0048(18) -0.0011(17)
C24 0.027(2) 0.028(2) 0.045(3) -0.0043(19) 0.003(2) -0.0060(18)
C25 0.026(2) 0.021(2) 0.042(3) -0.0061(18) -0.0103(19) -0.0025(17)
C27 0.041(3) 0.039(3) 0.063(3) -0.022(2) -0.013(3) -0.008(2)
C77 0.047(3) 0.039(3) 0.054(3) 0.002(2) -0.015(3) 0.012(2)
B 0.024(2) 0.022(2) 0.029(2) -0.0099(18) -0.0090(19) -0.0002(18)
Cl1 0.1158(16) 0.1034(15) 0.0518(10) 0.0108(9) -0.0290(10) -0.0379(12)
Cl2 0.166(2) 0.0609(11) 0.0832(13) -0.0214(9) -0.0472(14) -0.0052(12)
C1 0.068(4) 0.042(3) 0.070(4) -0.001(3) -0.023(3) 0.000(3)

loop_
_atom_type_symbol
_atom_type_description
_atom_type_scat_dispersion_real
_atom_type_scat_dispersion_imag
_atom_type_scat_source
C C 0.0033 0.0016 'International Tables Vol C Tables 4.2.6.8 and 6.1.1.4'
B B 0.0013 0.0007 'International Tables Vol C Tables 4.2.6.8 and 6.1.1.4'
Cl Cl 0.1484 0.1585 'International Tables Vol C Tables 4.2.6.8 and 6.1.1.4'
F F 0.0171 0.0103 'International Tables Vol C Tables 4.2.6.8 and 6.1.1.4'
N N 0.0061 0.0033 'International Tables Vol C Tables 4.2.6.8 and 6.1.1.4'
P P 0.1023 0.0942 'International Tables Vol C Tables 4.2.6.8 and 6.1.1.4'
Rh Rh -1.1178 0.9187 'International Tables Vol C Tables 4.2.6.8 and 6.1.1.4'
H H 0.0000 0.0000 'International Tables Vol C Tables 4.2.6.8 and 6.1.1.4'

loop_
_geom_angle_atom_site_label_1
_geom_angle_atom_site_label_2
_geom_angle_atom_site_label_3
_geom_angle
_geom_angle_site_symmetry_1
_geom_angle_site_symmetry_3
_geom_angle_publ_flag
C13 N12 N11 106.8(3) . . ?
C13 N12 Rh 137.8(3) . . ?
N11 N12 Rh 115.4(2) . . ?
C71 Rh N22 95.02(14) . . ?
C71 Rh N32 172.71(14) . . ?
N22 Rh N32 81.86(12) . . ?
C71 Rh N12 94.03(13) . . ?
N22 Rh N12 83.85(12) . . ?
N32 Rh N12 92.19(12) . . ?
C71 Rh P1 86.01(12) . . ?
N22 Rh P1 176.24(9) . . ?
N32 Rh P1 96.69(9) . . ?
N12 Rh P1 99.70(8) . . ?
C71 Rh H2 86.0 . . ?
N22 Rh H2 96.2 . . ?
N32 Rh H2 87.8 . . ?
N12 Rh H2 180.0 . . ?
P1 Rh H2 80.3 . . ?
C41 P1 C51 101.30(18) . . ?
C41 P1 C61 106.99(18) . . ?
C51 P1 C61 99.11(18) . . ?
C41 P1 Rh 111.98(13) . . ?
C51 P1 Rh 118.68(12) . . ?
C61 P1 Rh 116.85(13) . . ?
C15 N11 N12 109.8(3) . . ?
C15 N11 B 129.3(3) . . ?
N12 N11 B 119.3(3) . . ?
C33 N32 N31 107.0(3) . . ?
C33 N32 Rh 135.1(3) . . ?
N31 N32 Rh 118.0(2) . . ?
C35 N31 N32 109.4(3) . . ?
C35 N31 B 130.3(3) . . ?
N32 N31 B 119.2(3) . . ?
C23 N22 N21 108.2(3) . . ?
C23 N22 Rh 134.1(3) . . ?
N21 N22 Rh 117.7(2) . . ?
C25 N21 N22 108.8(3) . . ?
C25 N21 B 130.7(3) . . ?
N22 N21 B 120.4(3) . . ?
C72 C71 Rh 176.1(3) . . ?
N12 C13 C14 108.8(4) . . ?
N12 C13 C16 124.7(3) . . ?
C14 C13 C16 126.4(4) . . ?
N32 C33 C34 109.2(3) . . ?
N32 C33 C36 123.5(3) . . ?
C34 C33 C36 127.2(4) . . ?
F44 C44 C45 119.4(4) . . ?
F44 C44 C43 117.5(4) . . ?
C45 C44 C43 123.1(4) . . ?
C71 C72 C73 173.5(4) . . ?
C15 C14 C13 106.5(4) . . ?
C15 C14 H14 126.7 . . ?
C13 C14 H14 126.7 . . ?
C44 C45 C46 118.1(4) . . ?
C44 C45 H45 121.0 . . ?
C46 C45 H45 121.0 . . ?
C52 C51 C56 118.7(4) . . ?
C52 C51 P1 123.0(3) . . ?
C56 C51 P1 118.3(3) . . ?
C33 C36 H36A 109.5 . . ?
C33 C36 H36B 109.5 . . ?
H36A C36 H36B 109.5 . . ?
C33 C36 H36C 109.5 . . ?
H36A C36 H36C 109.5 . . ?
H36B C36 H36C 109.5 . . ?
C62 C61 C66 119.2(4) . . ?
C62 C61 P1 121.4(3) . . ?
C66 C61 P1 119.4(3) . . ?
C44 C43 C42 118.2(4) . . ?
C44 C43 H43 120.9 . . ?
C42 C43 H43 120.9 . . ?
C46 C41 C42 118.9(4) . . ?
C46 C41 P1 125.2(3) . . ?
C42 C41 P1 115.8(3) . . ?
C14 C15 N11 108.1(3) . . ?
C14 C15 C17 128.8(4) . . ?
N11 C15 C17 123.0(4) . . ?
C51 C52 C53 120.7(4) . . ?
C51 C52 H52 119.6 . . ?
C53 C52 H52 119.6 . . ?
C78 C73 C74 118.0(4) . . ?
C78 C73 C72 121.3(4) . . ?
C74 C73 C72 120.7(4) . . ?
C13 C16 H16A 109.5 . . ?
C13 C16 H16B 109.5 . . ?
H16A C16 H16B 109.5 . . ?
C13 C16 H16C 109.5 . . ?
H16A C16 H16C 109.5 . . ?
H16B C16 H16C 109.5 . . ?
C35 C34 C33 106.8(4) . . ?
C35 C34 H34 126.6 . . ?
C33 C34 H34 126.6 . . ?
C35 C37 H37A 109.5 . . ?
C35 C37 H37B 109.5 . . ?
H37A C37 H37B 109.5 . . ?
C35 C37 H37C 109.5 . . ?
H37A C37 H37C 109.5 . . ?
H37B C37 H37C 109.5 . . ?
F64 C64 C63 118.4(4) . . ?
F64 C64 C65 118.5(4) . . ?
C63 C64 C65 123.1(4) . . ?
C64 C65 C66 118.1(4) . . ?
C64 C65 H65 121.0 . . ?
C66 C65 H65 121.0 . . ?
C55 C56 C51 120.6(4) . . ?
C55 C56 H56 119.7 . . ?
C51 C56 H56 119.7 . . ?
C45 C46 C41 121.0(4) . . ?
C45 C46 H46 119.5 . . ?
C41 C46 H46 119.5 . . ?
C43 C42 C41 120.7(4) . . ?
C43 C42 H42 119.6 . . ?
C41 C42 H42 119.6 . . ?
C61 C62 C63 120.6(4) . . ?
C61 C62 H62 119.7 . . ?
C63 C62 H62 119.7 . . ?
C64 C63 C62 118.0(4) . . ?
C64 C63 H63 121.0 . . ?
C62 C63 H63 121.0 . . ?
C77 C78 C73 120.6(5) . . ?
C77 C78 H78 119.7 . . ?
C73 C78 H78 119.7 . . ?
C15 C17 H17A 109.5 . . ?
C15 C17 H17B 109.5 . . ?
H17A C17 H17B 109.5 . . ?
C15 C17 H17C 109.5 . . ?
H17A C17 H17C 109.5 . . ?
H17B C17 H17C 109.5 . . ?
C75 C74 C73 120.5(5) . . ?
C75 C74 H74 119.8 . . ?
C73 C74 H74 119.8 . . ?
C65 C66 C61 121.0(4) . . ?
C65 C66 H66 119.5 . . ?
C61 C66 H66 119.5 . . ?
N31 C35 C34 107.6(4) . . ?
N31 C35 C37 122.7(4) . . ?
C34 C35 C37 129.7(4) . . ?
C76 C75 C74 121.1(5) . . ?
C76 C75 H75 119.4 . . ?
C74 C75 H75 119.4 . . ?
C54 C53 C52 118.6(4) . . ?
C54 C53 H53 120.7 . . ?
C52 C53 H53 120.7 . . ?
C53 C54 F54 119.2(4) . . ?
C53 C54 C55 122.9(4) . . ?
F54 C54 C55 117.8(4) . . ?
C75 C76 C77 118.6(5) . . ?
C75 C76 H76 120.7 . . ?
C77 C76 H76 120.7 . . ?
C54 C55 C56 118.5(4) . . ?
C54 C55 H55 120.8 . . ?
C56 C55 H55 120.8 . . ?
C23 C26 H26A 109.5 . . ?
C23 C26 H26B 109.5 . . ?
H26A C26 H26B 109.5 . . ?
C23 C26 H26C 109.5 . . ?
H26A C26 H26C 109.5 . . ?
H26B C26 H26C 109.5 . . ?
N22 C23 C24 108.6(4) . . ?
N22 C23 C26 122.4(4) . . ?
C24 C23 C26 129.0(4) . . ?
C25 C24 C23 106.6(4) . . ?
C25 C24 H24 126.7 . . ?
C23 C24 H24 126.7 . . ?
N21 C25 C24 107.8(4) . . ?
N21 C25 C27 123.6(4) . . ?
C24 C25 C27 128.5(4) . . ?
C25 C27 H27A 109.5 . . ?
C25 C27 H27B 109.5 . . ?
H27A C27 H27B 109.5 . . ?
C25 C27 H27C 109.5 . . ?
H27A C27 H27C 109.5 . . ?
H27B C27 H27C 109.5 . . ?
C78 C77 C76 121.2(5) . . ?
C78 C77 H77 119.4 . . ?
C76 C77 H77 119.4 . . ?
N11 B N31 111.1(3) . . ?
N11 B N21 108.9(3) . . ?
N31 B N21 107.9(3) . . ?
N11 B H1 109.6 . . ?
N31 B H1 109.6 . . ?
N21 B H1 109.6 . . ?
Cl2 C1 Cl1 111.6(3) . . ?
Cl2 C1 H1A 109.3 . . ?
Cl1 C1 H1A 109.3 . . ?
Cl2 C1 H1B 109.3 . . ?
Cl1 C1 H1B 109.3 . . ?
H1A C1 H1B 108.0 . . ?

loop_
_geom_bond_atom_site_label_1
_geom_bond_atom_site_label_2
_geom_bond_distance
_geom_bond_site_symmetry_2
_geom_bond_publ_flag
N12 C13 1.343(5) . ?
N12 N11 1.368(4) . ?
N12 Rh 2.250(3) . ?
Rh C71 1.973(4) . ?
Rh N22 2.104(3) . ?
Rh N32 2.113(3) . ?
Rh P1 2.2751(11) . ?
Rh H2 1.4406 . ?
P1 C41 1.829(4) . ?
P1 C51 1.830(4) . ?
P1 C61 1.832(4) . ?
F44 C44 1.350(5) . ?
F64 C64 1.351(4) . ?
F54 C54 1.361(5) . ?
N11 C15 1.355(5) . ?
N11 B 1.526(6) . ?
N32 C33 1.338(5) . ?
N32 N31 1.379(4) . ?
N31 C35 1.353(5) . ?
N31 B 1.545(5) . ?
N22 C23 1.331(5) . ?
N22 N21 1.366(4) . ?
N21 C25 1.352(5) . ?
N21 B 1.560(6) . ?
C71 C72 1.207(6) . ?
C13 C14 1.410(5) . ?
C13 C16 1.481(6) . ?
C33 C34 1.390(6) . ?
C33 C36 1.495(5) . ?
C44 C45 1.374(6) . ?
C44 C43 1.377(6) . ?
C72 C73 1.443(5) . ?
C14 C15 1.353(6) . ?
C14 H14 0.9500 . ?
C45 C46 1.389(6) . ?
C45 H45 0.9500 . ?
C51 C52 1.386(6) . ?
C51 C56 1.400(5) . ?
C36 H36A 0.9800 . ?
C36 H36B 0.9800 . ?
C36 H36C 0.9800 . ?
C61 C62 1.386(6) . ?
C61 C66 1.388(6) . ?
C43 C42 1.390(5) . ?
C43 H43 0.9500 . ?
C41 C46 1.395(6) . ?
C41 C42 1.397(5) . ?
C15 C17 1.497(6) . ?
C52 C53 1.388(6) . ?
C52 H52 0.9500 . ?
C73 C78 1.384(6) . ?
C73 C74 1.393(6) . ?
C16 H16A 0.9800 . ?
C16 H16B 0.9800 . ?
C16 H16C 0.9800 . ?
C34 C35 1.373(6) . ?
C34 H34 0.9500 . ?
C37 C35 1.494(6) . ?
C37 H37A 0.9800 . ?
C37 H37B 0.9800 . ?
C37 H37C 0.9800 . ?
C64 C63 1.368(6) . ?
C64 C65 1.373(6) . ?
C65 C66 1.386(6) . ?
C65 H65 0.9500 . ?
C56 C55 1.384(6) . ?
C56 H56 0.9500 . ?
C46 H46 0.9500 . ?
C42 H42 0.9500 . ?
C62 C63 1.399(5) . ?
C62 H62 0.9500 . ?
C63 H63 0.9500 . ?
C78 C77 1.378(7) . ?
C78 H78 0.9500 . ?
C17 H17A 0.9800 . ?
C17 H17B 0.9800 . ?
C17 H17C 0.9800 . ?
C74 C75 1.389(7) . ?
C74 H74 0.9500 . ?
C66 H66 0.9500 . ?
C75 C76 1.362(8) . ?
C75 H75 0.9500 . ?
C53 C54 1.359(6) . ?
C53 H53 0.9500 . ?
C54 C55 1.367(7) . ?
C76 C77 1.381(8) . ?
C76 H76 0.9500 . ?
C55 H55 0.9500 . ?
C26 C23 1.491(6) . ?
C26 H26A 0.9800 . ?
C26 H26B 0.9800 . ?
C26 H26C 0.9800 . ?
C23 C24 1.393(6) . ?
C24 C25 1.372(6) . ?
C24 H24 0.9500 . ?
C25 C27 1.502(6) . ?
C27 H27A 0.9800 . ?
C27 H27B 0.9800 . ?
C27 H27C 0.9800 . ?
C77 H77 0.9500 . ?
B H1 1.1477 . ?
Cl1 C1 1.752(6) . ?
Cl2 C1 1.724(6) . ?
C1 H1A 0.9900 . ?
C1 H1B 0.9900 . ?

loop_
_geom_torsion_atom_site_label_1
_geom_torsion_atom_site_label_2
_geom_torsion_atom_site_label_3
_geom_torsion_atom_site_label_4
_geom_torsion
_geom_torsion_site_symmetry_1
_geom_torsion_site_symmetry_2
_geom_torsion_site_symmetry_3
_geom_torsion_site_symmetry_4
_geom_torsion_publ_flag
C13 N12 Rh C71 -31.0(4) . . . . ?
N11 N12 Rh C71 148.3(3) . . . . ?
C13 N12 Rh N22 -125.6(4) . . . . ?
N11 N12 Rh N22 53.6(2) . . . . ?
C13 N12 Rh N32 152.8(4) . . . . ?
N11 N12 Rh N32 -27.9(3) . . . . ?
C13 N12 Rh P1 55.7(4) . . . . ?
N11 N12 Rh P1 -125.1(2) . . . . ?
C71 Rh P1 C41 172.01(17) . . . . ?
N22 Rh P1 C41 -81.9(13) . . . . ?
N32 Rh P1 C41 -14.80(16) . . . . ?
N12 Rh P1 C41 78.59(16) . . . . ?
C71 Rh P1 C51 54.52(18) . . . . ?
N22 Rh P1 C51 160.6(13) . . . . ?
N32 Rh P1 C51 -132.28(16) . . . . ?
N12 Rh P1 C51 -38.89(16) . . . . ?
C71 Rh P1 C61 -64.11(18) . . . . ?
N22 Rh P1 C61 41.9(13) . . . . ?
N32 Rh P1 C61 109.08(17) . . . . ?
N12 Rh P1 C61 -157.53(17) . . . . ?
C13 N12 N11 C15 -1.2(4) . . . . ?
Rh N12 N11 C15 179.4(2) . . . . ?
C13 N12 N11 B 165.4(3) . . . . ?
Rh N12 N11 B -14.1(4) . . . . ?
C71 Rh N32 C33 59.0(12) . . . . ?
N22 Rh N32 C33 124.1(4) . . . . ?
N12 Rh N32 C33 -152.4(4) . . . . ?
P1 Rh N32 C33 -52.4(4) . . . . ?
C71 Rh N32 N31 -120.0(11) . . . . ?
N22 Rh N32 N31 -54.9(3) . . . . ?
N12 Rh N32 N31 28.5(3) . . . . ?
P1 Rh N32 N31 128.6(3) . . . . ?
C33 N32 N31 C35 1.4(4) . . . . ?
Rh N32 N31 C35 -179.3(3) . . . . ?
C33 N32 N31 B -167.4(3) . . . . ?
Rh N32 N31 B 11.9(4) . . . . ?
C71 Rh N22 C23 43.2(4) . . . . ?
N32 Rh N22 C23 -130.2(4) . . . . ?
N12 Rh N22 C23 136.7(4) . . . . ?
P1 Rh N22 C23 -62.6(15) . . . . ?
C71 Rh N22 N21 -134.7(3) . . . . ?
N32 Rh N22 N21 51.9(3) . . . . ?
N12 Rh N22 N21 -41.2(3) . . . . ?
P1 Rh N22 N21 119.5(12) . . . . ?
C23 N22 N21 C25 -1.6(4) . . . . ?
Rh N22 N21 C25 176.8(3) . . . . ?
C23 N22 N21 B 174.5(3) . . . . ?
Rh N22 N21 B -7.1(4) . . . . ?
N22 Rh C71 C72 -145(6) . . . . ?
N32 Rh C71 C72 -81(6) . . . . ?
N12 Rh C71 C72 130(6) . . . . ?
P1 Rh C71 C72 31(6) . . . . ?
N11 N12 C13 C14 1.6(4) . . . . ?
Rh N12 C13 C14 -179.1(3) . . . . ?
N11 N12 C13 C16 -173.9(3) . . . . ?
Rh N12 C13 C16 5.4(6) . . . . ?
N31 N32 C33 C34 -1.8(4) . . . . ?
Rh N32 C33 C34 179.1(3) . . . . ?
N31 N32 C33 C36 175.9(4) . . . . ?
Rh N32 C33 C36 -3.2(6) . . . . ?
Rh C71 C72 C73 -58(8) . . . . ?
N12 C13 C14 C15 -1.5(5) . . . . ?
C16 C13 C14 C15 173.9(4) . . . . ?
F44 C44 C45 C46 179.0(4) . . . . ?
C43 C44 C45 C46 -1.7(7) . . . . ?
C41 P1 C51 C52 -21.5(4) . . . . ?
C61 P1 C51 C52 -131.0(3) . . . . ?
Rh P1 C51 C52 101.5(3) . . . . ?
C41 P1 C51 C56 158.7(3) . . . . ?
C61 P1 C51 C56 49.2(3) . . . . ?
Rh P1 C51 C56 -78.3(3) . . . . ?
C41 P1 C61 C62 123.4(3) . . . . ?
C51 P1 C61 C62 -131.7(3) . . . . ?
Rh P1 C61 C62 -3.0(4) . . . . ?
C41 P1 C61 C66 -59.6(4) . . . . ?
C51 P1 C61 C66 45.3(4) . . . . ?
Rh P1 C61 C66 174.1(3) . . . . ?
F44 C44 C43 C42 -179.7(4) . . . . ?
C45 C44 C43 C42 0.9(7) . . . . ?
C51 P1 C41 C46 -96.3(4) . . . . ?
C61 P1 C41 C46 7.0(4) . . . . ?
Rh P1 C41 C46 136.2(3) . . . . ?
C51 P1 C41 C42 85.2(3) . . . . ?
C61 P1 C41 C42 -171.5(3) . . . . ?
Rh P1 C41 C42 -42.3(3) . . . . ?
C13 C14 C15 N11 0.8(5) . . . . ?
C13 C14 C15 C17 -175.0(4) . . . . ?
N12 N11 C15 C14 0.2(4) . . . . ?
B N11 C15 C14 -164.6(4) . . . . ?
N12 N11 C15 C17 176.3(4) . . . . ?
B N11 C15 C17 11.5(6) . . . . ?
C56 C51 C52 C53 0.3(6) . . . . ?
P1 C51 C52 C53 -179.5(3) . . . . ?
C71 C72 C73 C78 -86(4) . . . . ?
C71 C72 C73 C74 93(4) . . . . ?
N32 C33 C34 C35 1.5(5) . . . . ?
C36 C33 C34 C35 -176.0(4) . . . . ?
F64 C64 C65 C66 -179.0(4) . . . . ?
C63 C64 C65 C66 0.7(7) . . . . ?
C52 C51 C56 C55 -1.2(6) . . . . ?
P1 C51 C56 C55 178.6(3) . . . . ?
C44 C45 C46 C41 1.3(6) . . . . ?
C42 C41 C46 C45 -0.2(6) . . . . ?
P1 C41 C46 C45 -178.6(3) . . . . ?
C44 C43 C42 C41 0.3(6) . . . . ?
C46 C41 C42 C43 -0.7(6) . . . . ?
P1 C41 C42 C43 178.0(3) . . . . ?
C66 C61 C62 C63 0.9(6) . . . . ?
P1 C61 C62 C63 178.0(3) . . . . ?
F64 C64 C63 C62 178.7(4) . . . . ?
C65 C64 C63 C62 -1.0(7) . . . . ?
C61 C62 C63 C64 0.2(6) . . . . ?
C74 C73 C78 C77 -0.1(7) . . . . ?
C72 C73 C78 C77 178.7(5) . . . . ?
C78 C73 C74 C75 -0.6(8) . . . . ?
C72 C73 C74 C75 -179.5(5) . . . . ?
C64 C65 C66 C61 0.5(7) . . . . ?
C62 C61 C66 C65 -1.3(7) . . . . ?
P1 C61 C66 C65 -178.4(3) . . . . ?
N32 N31 C35 C34 -0.4(5) . . . . ?
B N31 C35 C34 166.7(4) . . . . ?
N32 N31 C35 C37 -179.1(4) . . . . ?
B N31 C35 C37 -12.0(7) . . . . ?
C33 C34 C35 N31 -0.7(5) . . . . ?
C33 C34 C35 C37 177.9(5) . . . . ?
C73 C74 C75 C76 0.5(9) . . . . ?
C51 C52 C53 C54 1.1(6) . . . . ?
C52 C53 C54 F54 178.4(4) . . . . ?
C52 C53 C54 C55 -1.6(7) . . . . ?
C74 C75 C76 C77 0.3(9) . . . . ?
C53 C54 C55 C56 0.6(7) . . . . ?
F54 C54 C55 C56 -179.3(4) . . . . ?
C51 C56 C55 C54 0.8(7) . . . . ?
N21 N22 C23 C24 1.2(5) . . . . ?
Rh N22 C23 C24 -176.9(3) . . . . ?
N21 N22 C23 C26 -177.3(4) . . . . ?
Rh N22 C23 C26 4.7(6) . . . . ?
N22 C23 C24 C25 -0.3(5) . . . . ?
C26 C23 C24 C25 178.0(5) . . . . ?
N22 N21 C25 C24 1.3(5) . . . . ?
B N21 C25 C24 -174.2(4) . . . . ?
N22 N21 C25 C27 -176.1(4) . . . . ?
B N21 C25 C27 8.5(7) . . . . ?
C23 C24 C25 N21 -0.6(5) . . . . ?
C23 C24 C25 C27 176.6(5) . . . . ?
C73 C78 C77 C76 1.0(8) . . . . ?
C75 C76 C77 C78 -1.0(9) . . . . ?
C15 N11 B N31 -127.8(4) . . . . ?
N12 N11 B N31 68.7(4) . . . . ?
C15 N11 B N21 113.5(4) . . . . ?
N12 N11 B N21 -50.1(4) . . . . ?
C35 N31 B N11 125.4(4) . . . . ?
N32 N31 B N11 -68.5(4) . . . . ?
C35 N31 B N21 -115.2(4) . . . . ?
N32 N31 B N21 50.9(4) . . . . ?
C25 N21 B N11 -118.5(4) . . . . ?
N22 N21 B N11 66.4(4) . . . . ?
C25 N21 B N31 120.7(4) . . . . ?
N22 N21 B N31 -54.4(4) . . . . ?
